data_7203366
loop_
_publ_author_name
'Zhang, Yuan-Zhu'
'Duan, Gong-Ping'
'Sato, Osamu'
'Gao, Song'

_publ_section_title
;
 Structures and magnetism of cyano-bridged grid-like two-dimensional
 4f?3d arrays
;
_journal_issue 26
_journal_name_full 'Journal of Materials Chemistry'
_journal_page_first 2625
_journal_paper_doi 10.1039/b603050e
_journal_volume 16
_journal_year 2006
_chemical_formula_sum 'C16 H18 Fe N8 O7 Sm'
_chemical_formula_weight 640.58
_chemical_name_common 2D-grid-FeSm
_chemical_name_systematic
;
?
;
_space_group_IT_number 13
_symmetry_cell_setting monoclinic
_symmetry_space_group_name_Hall '-P 2yc'
_symmetry_space_group_name_H-M 'P 1 2/c 1'
_atom_sites_solution_hydrogens geom
_atom_sites_solution_primary direct
_atom_sites_solution_secondary difmap
_audit_creation_method SHELXL-97
_cell_angle_alpha 90.00
_cell_angle_beta 101.6915(12)
_cell_angle_gamma 90.00
_cell_formula_units_Z 4
_cell_length_a 13.6684(4)
_cell_length_b 7.4084(2)
_cell_length_c 23.4344(8)
_cell_measurement_reflns_used 59801
_cell_measurement_temperature 293(2)
_cell_measurement_theta_max 27.485
_cell_measurement_theta_min 3.395
_cell_volume 2323.76(12)
_computing_cell_refinement 'HKL Scalepack (Otwinowski & Minor, 1997)'
_computing_data_collection 'KappaCCD (Nonius B. V., 1998)'
_computing_data_reduction 'HKL Denzo (Otwinowski & Minor, 1997) & maXus (Mackay et al., 1998)'
_computing_molecular_graphics 'Bruker SHELXTL V5.1 (Sheldrick, 1998)'
_computing_publication_material 'SHELXL-97 (Sheldrick, 1997)'
_computing_structure_refinement 'SHELXL-97 (Sheldrick, 1997)'
_computing_structure_solution 'SHELXS-97 (Sheldrick, 1990)'
_diffrn_ambient_temperature 293(2)
_diffrn_detector_area_resol_mean 0.76
_diffrn_measured_fraction_theta_full 0.991
_diffrn_measured_fraction_theta_max 0.991
_diffrn_measurement_device_type 'NONIUS KappaCCD'
_diffrn_measurement_method CCD
_diffrn_radiation_monochromator graphite
_diffrn_radiation_source 'fine-focus sealed tube'
_diffrn_radiation_type MoK\a
_diffrn_radiation_wavelength 0.71073
_diffrn_reflns_av_R_equivalents 0.1111
_diffrn_reflns_av_sigmaI/netI 0.1287
_diffrn_reflns_limit_h_max 17
_diffrn_reflns_limit_h_min -17
_diffrn_reflns_limit_k_max 9
_diffrn_reflns_limit_k_min -9
_diffrn_reflns_limit_l_max 30
_diffrn_reflns_limit_l_min -30
_diffrn_reflns_number 25832
_diffrn_reflns_theta_full 27.45
_diffrn_reflns_theta_max 27.45
_diffrn_reflns_theta_min 3.45
_exptl_absorpt_coefficient_mu 3.179
_exptl_absorpt_correction_T_max 0.891
_exptl_absorpt_correction_T_min 0.738
_exptl_absorpt_correction_type empirical
_exptl_absorpt_process_details '(Blessing, 1995, 1997)'
_exptl_crystal_colour red
_exptl_crystal_density_diffrn 1.831
_exptl_crystal_density_method 'not measured'
_exptl_crystal_description plate
_exptl_crystal_F_000 1256
_exptl_crystal_size_max 0.20
_exptl_crystal_size_mid 0.15
_exptl_crystal_size_min 0.04
_refine_diff_density_max 6.149
_refine_diff_density_min -2.320
_refine_diff_density_rms 0.267
_refine_ls_extinction_method none
_refine_ls_goodness_of_fit_ref 1.088
_refine_ls_hydrogen_treatment constr
_refine_ls_matrix_type full
_refine_ls_number_parameters 289
_refine_ls_number_reflns 5269
_refine_ls_number_restraints 0
_refine_ls_restrained_S_all 1.088
_refine_ls_R_factor_all 0.1310
_refine_ls_R_factor_gt 0.0739
_refine_ls_shift/su_max 0.001
_refine_ls_shift/su_mean 0.000
_refine_ls_structure_factor_coef Fsqd
_refine_ls_weighting_details 'calc w=1/[\s^2^(Fo^2^)+(0.0697P)^2^+40.2354P] where P=(Fo^2^+2Fc^2^)/3'
_refine_ls_weighting_scheme calc
_refine_ls_wR_factor_gt 0.1842
_refine_ls_wR_factor_ref 0.1987
_reflns_number_gt 3137
_reflns_number_total 5269
_reflns_threshold_expression >2sigma(I)
_cod_data_source_file b603050e.txt
_cod_data_source_block SmFe
_cod_original_sg_symbol_H-M P2/c
_cod_database_code 7203366

loop_
_symmetry_equiv_pos_as_xyz
'x, y, z'
'-x, y, -z+1/2'
'-x, -y, -z'
'x, -y, z-1/2'

loop_
_atom_site_label
_atom_site_type_symbol
_atom_site_fract_x
_atom_site_fract_y
_atom_site_fract_z
_atom_site_U_iso_or_equiv
_atom_site_adp_type
_atom_site_occupancy
_atom_site_symmetry_multiplicity
_atom_site_calc_flag
_atom_site_refinement_flags
_atom_site_disorder_assembly
_atom_site_disorder_group
Sm1 Sm 0.28413(4) 0.54393(9) 0.84963(3) 0.0183(2) Uani 1 1 d . . .
Fe1 Fe 0.0000 1.0328(4) 0.7500 0.0229(5) Uani 1 2 d S . .
Fe2 Fe 0.5000 0.0510(4) 0.7500 0.0226(5) Uani 1 2 d S . .
O1 O 0.1566(6) 0.5598(15) 0.9050(4) 0.038(2) Uani 1 1 d . . .
O2 O -0.5495(6) 0.5394(17) 0.9060(4) 0.046(3) Uani 1 1 d . . .
O3 O 0.3055(7) 0.2836(14) 0.9136(4) 0.038(2) Uani 1 1 d . . .
O4 O 0.3074(9) 0.8174(18) 0.9091(7) 0.093(6) Uani 1 1 d . . .
O5 O 0.1690(7) 0.0497(15) 0.9451(5) 0.049(3) Uani 1 1 d . . .
O6 O 0.1788(9) -0.0934(17) 1.0501(5) 0.062(3) Uani 1 1 d . . .
O7 O 0.4700(9) 0.0531(19) 0.9427(6) 0.074(4) Uani 1 1 d . . .
N1 N 0.1541(8) 0.7287(18) 0.7879(6) 0.044(3) Uani 1 1 d . . .
N2 N 0.0382(10) 1.042(2) 0.6250(6) 0.056(4) Uani 1 1 d . . .
N3 N 0.1609(8) 1.3231(14) 0.7923(5) 0.027(3) Uani 1 1 d . . .
N4 N 0.3719(10) 0.065(2) 0.6259(6) 0.058(4) Uani 1 1 d . . .
N6 N 0.3709(8) -0.2419(16) 0.7927(5) 0.035(3) Uani 1 1 d . . .
N7 N 0.0593(7) 0.5742(14) 0.9021(4) 0.026(2) Uani 1 1 d . . .
N8 N -0.4533(7) 0.5507(19) 0.9039(5) 0.038(3) Uani 1 1 d . . .
C1 C 0.0979(11) 0.8454(18) 0.7741(7) 0.036(4) Uani 1 1 d . . .
C2 C 0.0259(10) 1.036(2) 0.6712(6) 0.034(3) Uani 1 1 d . . .
C3 C 0.1011(9) 1.2130(18) 0.7742(6) 0.025(3) Uani 1 1 d . . .
C4 C 0.4177(11) 0.057(2) 0.6717(6) 0.035(3) Uani 1 1 d . . .
C6 C 0.4172(11) -0.1306(19) 0.7754(6) 0.032(3) Uani 1 1 d . . .
C7 C 0.0260(9) 0.648(2) 0.9470(6) 0.033(3) Uani 1 1 d . . .
H7 H 0.0714 0.6984 0.9780 0.040 Uiso 1 1 calc R . .
C8 C -0.0727(9) 0.651(2) 0.9477(6) 0.034(3) Uani 1 1 d . . .
H8 H -0.0936 0.7007 0.9797 0.041 Uiso 1 1 calc R . .
C9 C -0.1438(9) 0.5827(17) 0.9020(6) 0.026(3) Uani 1 1 d . . .
C10 C -0.1068(10) 0.521(2) 0.8539(6) 0.036(3) Uani 1 1 d . . .
H10 H -0.1510 0.4771 0.8214 0.043 Uiso 1 1 calc R . .
C11 C -0.0097(8) 0.5258(17) 0.8539(5) 0.021(3) Uiso 1 1 d . . .
H11 H 0.0120 0.4949 0.8200 0.025 Uiso 1 1 calc R . .
C12 C -0.2514(9) 0.5734(18) 0.9026(5) 0.028(3) Uani 1 1 d . . .
C13 C -0.2851(10) 0.562(3) 0.9545(6) 0.053(5) Uani 1 1 d . . .
H13 H -0.2394 0.5614 0.9898 0.064 Uiso 1 1 calc R . .
C14 C -0.3845(10) 0.552(3) 0.9542(6) 0.061(5) Uani 1 1 d . . .
H14 H -0.4057 0.5449 0.9894 0.073 Uiso 1 1 calc R . .
C15 C -0.4189(7) 0.5593(14) 0.8522(4) 0.010(2) Uiso 1 1 d . . .
H15 H -0.4645 0.5543 0.8168 0.012 Uiso 1 1 calc R . .
C16 C -0.3238(10) 0.5743(18) 0.8522(5) 0.030(3) Uani 1 1 d . . .
H16 H -0.3040 0.5861 0.8167 0.036 Uiso 1 1 calc R . .
N5 N 0.3710(9) 0.3471(17) 0.7897(5) 0.039(3) Uani 1 1 d . . .
C5 C 0.4172(9) 0.2363(18) 0.7743(6) 0.024(3) Uani 1 1 d . . .

loop_
_atom_site_aniso_label
_atom_site_aniso_U_11
_atom_site_aniso_U_22
_atom_site_aniso_U_33
_atom_site_aniso_U_23
_atom_site_aniso_U_13
_atom_site_aniso_U_12
Sm1 0.0121(3) 0.0188(3) 0.0248(3) -0.0009(3) 0.0054(2) -0.0007(3)
Fe1 0.0162(11) 0.0180(12) 0.0314(14) 0.000 -0.0024(10) 0.000
Fe2 0.0227(12) 0.0187(12) 0.0301(13) 0.000 0.0140(10) 0.000
O1 0.012(4) 0.068(7) 0.035(5) -0.005(5) 0.011(4) -0.001(5)
O2 0.014(4) 0.093(8) 0.031(5) 0.005(6) 0.006(4) -0.009(5)
O3 0.029(5) 0.045(6) 0.042(6) 0.015(5) 0.009(4) 0.006(5)
O4 0.053(8) 0.080(10) 0.163(14) -0.088(10) 0.064(9) -0.042(7)
O5 0.039(6) 0.049(7) 0.060(7) 0.004(6) 0.011(5) -0.006(6)
O6 0.055(7) 0.085(10) 0.046(7) -0.003(7) 0.011(5) 0.000(7)
O7 0.051(7) 0.092(10) 0.083(9) 0.025(8) 0.022(7) 0.024(7)
N1 0.016(6) 0.034(8) 0.076(10) 0.010(7) -0.005(6) 0.004(6)
N2 0.058(9) 0.069(10) 0.043(8) -0.014(8) 0.015(7) 0.011(8)
N3 0.025(6) 0.015(6) 0.042(7) -0.005(5) 0.007(5) -0.002(5)
N4 0.053(9) 0.080(12) 0.037(8) 0.006(8) 0.001(7) -0.001(8)
N6 0.028(6) 0.027(7) 0.056(8) 0.014(6) 0.022(6) 0.006(5)
N7 0.019(5) 0.031(7) 0.029(6) 0.000(5) 0.010(4) 0.005(5)
N8 0.014(5) 0.063(8) 0.037(7) 0.000(7) 0.006(5) -0.004(6)
C1 0.039(8) 0.015(7) 0.051(10) 0.002(7) 0.003(7) 0.001(7)
C2 0.029(7) 0.028(7) 0.038(8) -0.005(7) -0.008(6) 0.003(7)
C3 0.011(6) 0.030(8) 0.033(8) -0.004(6) 0.004(5) 0.001(6)
C4 0.040(8) 0.028(8) 0.038(9) -0.004(7) 0.012(7) -0.005(7)
C6 0.041(8) 0.023(7) 0.035(8) 0.000(6) 0.017(7) 0.003(7)
C7 0.024(7) 0.047(9) 0.030(7) -0.006(7) 0.010(6) -0.012(6)
C8 0.023(7) 0.050(10) 0.031(8) -0.008(7) 0.006(6) -0.004(7)
C9 0.018(6) 0.025(8) 0.032(7) -0.001(5) 0.001(5) 0.001(5)
C10 0.040(8) 0.043(9) 0.022(7) -0.008(6) 0.000(6) -0.003(7)
C12 0.023(6) 0.035(9) 0.026(7) -0.004(6) 0.006(5) 0.002(6)
C13 0.016(7) 0.113(16) 0.031(8) -0.010(9) 0.005(6) -0.001(9)
C14 0.022(7) 0.136(18) 0.025(8) -0.008(10) 0.007(6) -0.010(10)
C16 0.040(8) 0.035(9) 0.019(6) 0.009(6) 0.011(6) 0.017(6)
N5 0.031(7) 0.038(8) 0.053(8) 0.000(6) 0.019(6) 0.003(6)
C5 0.018(6) 0.022(7) 0.037(8) -0.003(6) 0.020(6) -0.006(6)

loop_
_atom_type_symbol
_atom_type_description
_atom_type_scat_dispersion_real
_atom_type_scat_dispersion_imag
_atom_type_scat_source
C C 0.0033 0.0016 'International Tables Vol C Tables 4.2.6.8 and 6.1.1.4'
H H 0.0000 0.0000 'International Tables Vol C Tables 4.2.6.8 and 6.1.1.4'
N N 0.0061 0.0033 'International Tables Vol C Tables 4.2.6.8 and 6.1.1.4'
O O 0.0106 0.0060 'International Tables Vol C Tables 4.2.6.8 and 6.1.1.4'
Fe Fe 0.3463 0.8444 'International Tables Vol C Tables 4.2.6.8 and 6.1.1.4'
Sm Sm -0.1638 3.4418 'International Tables Vol C Tables 4.2.6.8 and 6.1.1.4'

loop_
_geom_angle_atom_site_label_1
_geom_angle_atom_site_label_2
_geom_angle_atom_site_label_3
_geom_angle
_geom_angle_site_symmetry_1
_geom_angle_site_symmetry_3
_geom_angle_publ_flag
O1 Sm1 O2 114.8(3) . 1_655 ?
O1 Sm1 O3 73.2(3) . . ?
O2 Sm1 O3 70.4(3) 1_655 . ?
O1 Sm1 O4 70.9(4) . . ?
O2 Sm1 O4 72.3(4) 1_655 . ?
O3 Sm1 O4 108.8(5) . . ?
O1 Sm1 N1 76.8(4) . . ?
O2 Sm1 N1 145.6(4) 1_655 . ?
O3 Sm1 N1 141.9(4) . . ?
O4 Sm1 N1 82.5(5) . . ?
O1 Sm1 N5 145.5(4) . . ?
O2 Sm1 N5 78.1(4) 1_655 . ?
O3 Sm1 N5 82.6(4) . . ?
O4 Sm1 N5 141.9(4) . . ?
N1 Sm1 N5 111.3(4) . . ?
O1 Sm1 N6 137.2(4) . 1_565 ?
O2 Sm1 N6 78.7(4) 1_655 1_565 ?
O3 Sm1 N6 144.9(3) . 1_565 ?
O4 Sm1 N6 76.0(5) . 1_565 ?
N1 Sm1 N6 72.6(4) . 1_565 ?
N5 Sm1 N6 75.0(4) . 1_565 ?
O1 Sm1 N3 80.7(3) . 1_545 ?
O2 Sm1 N3 137.9(4) 1_655 1_545 ?
O3 Sm1 N3 78.3(4) . 1_545 ?
O4 Sm1 N3 146.6(4) . 1_545 ?
N1 Sm1 N3 74.0(4) . 1_545 ?
N5 Sm1 N3 70.4(4) . 1_545 ?
N6 Sm1 N3 117.4(4) 1_565 1_545 ?
C3 Fe1 C3 92.1(8) . 2_556 ?
C3 Fe1 C1 178.0(6) . 2_556 ?
C3 Fe1 C1 89.9(5) 2_556 2_556 ?
C3 Fe1 C1 89.9(5) . . ?
C3 Fe1 C1 178.0(6) 2_556 . ?
C1 Fe1 C1 88.1(8) 2_556 . ?
C3 Fe1 C2 90.7(6) . . ?
C3 Fe1 C2 88.3(6) 2_556 . ?
C1 Fe1 C2 88.9(6) 2_556 . ?
C1 Fe1 C2 92.2(6) . . ?
C3 Fe1 C2 88.3(6) . 2_556 ?
C3 Fe1 C2 90.7(6) 2_556 2_556 ?
C1 Fe1 C2 92.2(6) 2_556 2_556 ?
C1 Fe1 C2 88.9(6) . 2_556 ?
C2 Fe1 C2 178.6(9) . 2_556 ?
C6 Fe2 C6 91.5(8) 2_656 . ?
C6 Fe2 C5 89.4(5) 2_656 2_656 ?
C6 Fe2 C5 178.9(6) . 2_656 ?
C6 Fe2 C5 178.9(6) 2_656 . ?
C6 Fe2 C5 89.4(5) . . ?
C5 Fe2 C5 89.7(7) 2_656 . ?
C6 Fe2 C4 89.3(6) 2_656 . ?
C6 Fe2 C4 92.4(6) . . ?
C5 Fe2 C4 88.2(6) 2_656 . ?
C5 Fe2 C4 90.1(6) . . ?
C6 Fe2 C4 92.4(6) 2_656 2_656 ?
C6 Fe2 C4 89.3(6) . 2_656 ?
C5 Fe2 C4 90.1(6) 2_656 2_656 ?
C5 Fe2 C4 88.2(6) . 2_656 ?
C4 Fe2 C4 177.6(9) . 2_656 ?
N7 O1 Sm1 144.9(7) . . ?
N8 O2 Sm1 144.8(8) . 1_455 ?
C1 N1 Sm1 159.4(13) . . ?
C3 N3 Sm1 169.5(10) . 1_565 ?
C6 N6 Sm1 168.7(12) . 1_545 ?
O1 N7 C7 119.3(10) . . ?
O1 N7 C11 122.6(10) . . ?
C7 N7 C11 117.9(10) . . ?
O2 N8 C14 119.1(11) . . ?
O2 N8 C15 123.2(10) . . ?
C14 N8 C15 117.6(10) . . ?
N1 C1 Fe1 177.6(13) . . ?
N2 C2 Fe1 177.5(14) . . ?
N3 C3 Fe1 175.6(12) . . ?
N4 C4 Fe2 177.6(15) . . ?
N6 C6 Fe2 176.9(13) . . ?
N7 C7 C8 120.8(12) . . ?
C7 C8 C9 121.9(13) . . ?
C8 C9 C10 115.4(12) . . ?
C8 C9 C12 123.5(12) . . ?
C10 C9 C12 121.0(11) . . ?
C11 C10 C9 121.1(12) . . ?
C10 C11 N7 121.9(11) . . ?
C16 C12 C13 116.2(12) . . ?
C16 C12 C9 122.4(11) . . ?
C13 C12 C9 121.3(12) . . ?
C14 C13 C12 120.5(13) . . ?
N8 C14 C13 121.6(13) . . ?
C16 C15 N8 121.1(10) . . ?
C15 C16 C12 123.0(11) . . ?
C5 N5 Sm1 164.0(12) . . ?
N5 C5 Fe2 177.9(13) . . ?

loop_
_geom_bond_atom_site_label_1
_geom_bond_atom_site_label_2
_geom_bond_distance
_geom_bond_site_symmetry_2
_geom_bond_publ_flag
Sm1 O1 2.377(8) . ?
Sm1 O2 2.388(8) 1_655 ?
Sm1 O3 2.423(9) . ?
Sm1 O4 2.443(11) . ?
Sm1 N1 2.467(12) . ?
Sm1 N5 2.487(12) . ?
Sm1 N6 2.520(11) 1_565 ?
Sm1 N3 2.530(11) 1_545 ?
Fe1 C3 1.922(13) . ?
Fe1 C3 1.922(13) 2_556 ?
Fe1 C1 1.932(15) 2_556 ?
Fe1 C1 1.932(14) . ?
Fe1 C2 1.950(16) . ?
Fe1 C2 1.950(16) 2_556 ?
Fe2 C6 1.928(14) 2_656 ?
Fe2 C6 1.928(15) . ?
Fe2 C5 1.937(13) 2_656 ?
Fe2 C5 1.937(13) . ?
Fe2 C4 1.948(15) . ?
Fe2 C4 1.948(15) 2_656 ?
O1 N7 1.322(12) . ?
O2 N8 1.329(12) . ?
O2 Sm1 2.388(8) 1_455 ?
N1 C1 1.158(17) . ?
N2 C2 1.129(18) . ?
N3 C3 1.172(15) . ?
N3 Sm1 2.530(11) 1_565 ?
N4 C4 1.130(18) . ?
N6 C6 1.161(17) . ?
N6 Sm1 2.520(11) 1_545 ?
N7 C7 1.346(16) . ?
N7 C11 1.366(15) . ?
N8 C14 1.350(17) . ?
N8 C15 1.388(14) . ?
C7 C8 1.353(17) . ?
C8 C9 1.389(17) . ?
C9 C10 1.401(18) . ?
C9 C12 1.475(17) . ?
C10 C11 1.328(17) . ?
C12 C16 1.378(18) . ?
C12 C13 1.389(18) . ?
C13 C14 1.360(18) . ?
C15 C16 1.304(16) . ?
N5 C5 1.138(16) . ?
